data_2235173
loop_
_publ_author_name
'Zhang, Ya-Li'
'Xiang, Liu-Fang'
'Zou, Peng'
'Jin, Yi-Jun'
'Yang, Shu-Lin'

_publ_section_title
;
 (1<i>E</i>,4<i>E</i>)-1-(Thiophen-2-yl)-5-(2,6,6-trimethylcyclohex-1-en-1-yl)penta-1,4-dien-3-one
;
_journal_coeditor_code NG5270
_journal_issue 6
_journal_name_full 'Acta Crystallographica Section E'
_journal_page_first o1859
_journal_paper_doi 10.1107/S1600536812022465
_journal_volume 68
_journal_year 2012
_chemical_formula_iupac 'C18 H22 O S'
_chemical_formula_moiety 'C18 H22 O S'
_chemical_formula_sum 'C18 H22 O S'
_chemical_formula_weight 286.42
_chemical_name_systematic
;
(1<i>E</i>,4<i>E</i>)-1-(Thiophen-2-yl)-5-(2,6,6-trimethylcyclohex-1-en-1-
yl)penta-1,4-dien-3-one
;
_space_group_IT_number 11
_symmetry_cell_setting monoclinic
_symmetry_space_group_name_Hall '-P 2yb'
_symmetry_space_group_name_H-M 'P 1 21/m 1'
_atom_sites_solution_hydrogens geom
_atom_sites_solution_primary direct
_atom_sites_solution_secondary difmap
_audit_creation_method SHELXL-97
_cell_angle_alpha 90.00
_cell_angle_beta 96.082(4)
_cell_angle_gamma 90.00
_cell_formula_units_Z 2
_cell_length_a 8.3401(17)
_cell_length_b 6.9084(14)
_cell_length_c 13.994(3)
_cell_measurement_reflns_used 2746
_cell_measurement_temperature 293(2)
_cell_measurement_theta_max 56.473
_cell_measurement_theta_min 4.912
_cell_volume 801.8(3)
_computing_cell_refinement 'SAINT (Bruker, 2002)'
_computing_data_collection 'SMART (Bruker, 2002)'
_computing_data_reduction 'SAINT (Bruker, 2002)'
_computing_molecular_graphics 'SHELXTL (Sheldrick, 2008)'
_computing_publication_material 'SHELXTL (Sheldrick, 2008)'
_computing_structure_refinement 'SHELXL97 (Sheldrick, 2008)'
_computing_structure_solution 'SHELXS97 (Sheldrick, 2008)'
_diffrn_ambient_temperature 293(2)
_diffrn_measured_fraction_theta_full 0.999
_diffrn_measured_fraction_theta_max 0.999
_diffrn_measurement_device_type 'Bruker SMART CCD area-detector'
_diffrn_measurement_method 'phi and omega scans'
_diffrn_radiation_monochromator graphite
_diffrn_radiation_source 'fine-focus sealed tube'
_diffrn_radiation_type MoK\a
_diffrn_radiation_wavelength 0.71073
_diffrn_reflns_av_R_equivalents 0.0196
_diffrn_reflns_av_sigmaI/netI 0.0246
_diffrn_reflns_limit_h_max 8
_diffrn_reflns_limit_h_min -10
_diffrn_reflns_limit_k_max 8
_diffrn_reflns_limit_k_min -8
_diffrn_reflns_limit_l_max 16
_diffrn_reflns_limit_l_min -17
_diffrn_reflns_number 4888
_diffrn_reflns_theta_full 25.99
_diffrn_reflns_theta_max 25.99
_diffrn_reflns_theta_min 1.46
_exptl_absorpt_coefficient_mu 0.196
_exptl_absorpt_correction_T_max 1.00000
_exptl_absorpt_correction_T_min 0.67391
_exptl_absorpt_correction_type multi-scan
_exptl_absorpt_process_details '(SADABS; Bruker, 2002)'
_exptl_crystal_colour colorless
_exptl_crystal_density_diffrn 1.186
_exptl_crystal_density_method 'not measured'
_exptl_crystal_description prismatic
_exptl_crystal_F_000 308
_exptl_crystal_size_max 0.360
_exptl_crystal_size_mid 0.295
_exptl_crystal_size_min 0.145
_refine_diff_density_max 0.317
_refine_diff_density_min -0.166
_refine_ls_extinction_coef 0.013(5)
_refine_ls_extinction_expression Fc^*^=kFc[1+0.001xFc^2^\l^3^/sin(2\q)]^-1/4^
_refine_ls_extinction_method 'SHELXL97 (Sheldrick, 2008)'
_refine_ls_goodness_of_fit_ref 1.052
_refine_ls_hydrogen_treatment mixed
_refine_ls_matrix_type full
_refine_ls_number_parameters 145
_refine_ls_number_reflns 1711
_refine_ls_number_restraints 4
_refine_ls_restrained_S_all 1.052
_refine_ls_R_factor_all 0.0491
_refine_ls_R_factor_gt 0.0460
_refine_ls_shift/su_max 0.002
_refine_ls_shift/su_mean 0.000
_refine_ls_structure_factor_coef Fsqd
_refine_ls_weighting_details 'calc w=1/[\s^2^(Fo^2^)+(0.0910P)^2^+0.1463P] where P=(Fo^2^+2Fc^2^)/3'
_refine_ls_weighting_scheme calc
_refine_ls_wR_factor_gt 0.1322
_refine_ls_wR_factor_ref 0.1370
_reflns_number_gt 1555
_reflns_number_total 1711
_reflns_threshold_expression I>2sigma(I)
_cod_data_source_file ng5270.cif
_cod_data_source_block I
_cod_original_cell_volume 801.7(3)
_cod_original_sg_symbol_H-M 'P 21/m'
_cod_database_code 2235173
_cod_database_fobs_code 2235173

loop_
_symmetry_equiv_pos_as_xyz
'x, y, z'
'-x, y+1/2, -z'
'-x, -y, -z'
'x, -y-1/2, z'

loop_
_atom_site_type_symbol
_atom_site_label
_atom_site_fract_x
_atom_site_fract_y
_atom_site_fract_z
_atom_site_U_iso_or_equiv
_atom_site_adp_type
_atom_site_calc_flag
_atom_site_refinement_flags
_atom_site_occupancy
_atom_site_symmetry_multiplicity
S S1 1.08493(6) 0.2500 0.58526(4) 0.0487(3) Uani d S 1 2
O O1 0.4327(2) 0.2500 0.53246(12) 0.0817(7) Uani d S 1 2
C C1 1.2154(3) 0.2500 0.68697(16) 0.0521(6) Uani d S 1 2
H H1 1.3270 0.2500 0.6874 0.063 Uiso calc SR 1 2
C C2 1.1384(3) 0.2500 0.76737(16) 0.0533(6) Uani d S 1 2
H H2 1.1919 0.2500 0.8292 0.064 Uiso calc SR 1 2
C C3 0.9688(3) 0.2500 0.74818(15) 0.0464(5) Uani d S 1 2
H H3 0.8982 0.2500 0.7954 0.056 Uiso calc SR 1 2
C C4 0.9204(3) 0.2500 0.65023(14) 0.0416(5) Uani d S 1 2
C C5 0.7575(3) 0.2500 0.60586(16) 0.0463(5) Uani d S 1 2
H H5 0.6772 0.2500 0.6472 0.056 Uiso calc SR 1 2
C C6 0.7078(3) 0.2500 0.51249(15) 0.0504(6) Uani d S 1 2
H H6 0.7839 0.2500 0.4685 0.060 Uiso calc SR 1 2
C C7 0.5361(3) 0.2500 0.47694(16) 0.0525(6) Uani d S 1 2
C C8 0.4939(3) 0.2500 0.37222(15) 0.0537(6) Uani d S 1 2
H H8 0.5754 0.2500 0.3317 0.064 Uiso calc SR 1 2
C C9 0.3412(3) 0.2500 0.33499(15) 0.0478(5) Uani d S 1 2
H H9 0.2683 0.2500 0.3809 0.057 Uiso calc SR 1 2
C C10 0.2646(3) 0.2500 0.23645(14) 0.0442(5) Uani d S 1 2
C C11 0.1024(3) 0.2500 0.22224(15) 0.0439(5) Uani d S 1 2
C C12 0.0090(3) 0.2500 0.12463(18) 0.0631(7) Uani d S 1 2
C C13 0.1137(5) 0.3120(7) 0.0454(2) 0.0749(18) Uani d PD 0.50 1
C C14 0.2610(5) 0.1876(8) 0.0579(2) 0.0745(19) Uani d PD 0.50 1
C C15 0.3698(3) 0.2500 0.15222(17) 0.0624(7) Uani d S 1 2
C C16 -0.0078(3) 0.2500 0.30125(17) 0.0516(6) Uani d S 1 2
H H16A -0.0320 0.3810 0.3175 0.077 Uiso calc PR 0.50 1
H H16B 0.0445 0.1857 0.3569 0.077 Uiso calc PR 0.50 1
H H16C -0.1060 0.1833 0.2796 0.077 Uiso calc PR 0.50 1
C C17 0.4761(3) 0.0695(4) 0.15515(17) 0.0931(8) Uani d . 1 1
H H17A 0.5515 0.0723 0.2119 0.140 Uiso calc R 1 1
H H17B 0.5338 0.0669 0.0993 0.140 Uiso calc R 1 1
H H17C 0.4099 -0.0440 0.1560 0.140 Uiso calc R 1 1
H H14A 0.317(4) 0.2500 0.005(2) 0.091(11) Uiso d SD 1 2
H H12A -0.061(3) 0.137(3) 0.1184(16) 0.077(6) Uiso d . 1 1
H H14B 0.253(8) 0.046(3) 0.061(5) 0.13(3) Uiso d PD 0.50 1
H H13A 0.060(4) 0.2500 -0.0122(18) 0.096(11) Uiso d SD 1 2
H H13B 0.159(5) 0.445(3) 0.048(3) 0.052(11) Uiso d PD 0.50 1

loop_
_atom_site_aniso_label
_atom_site_aniso_U_11
_atom_site_aniso_U_22
_atom_site_aniso_U_33
_atom_site_aniso_U_12
_atom_site_aniso_U_13
_atom_site_aniso_U_23
S1 0.0413(4) 0.0712(4) 0.0340(3) 0.000 0.0062(2) 0.000
O1 0.0398(9) 0.168(2) 0.0387(9) 0.000 0.0092(7) 0.000
C1 0.0394(11) 0.0740(16) 0.0423(11) 0.000 0.0013(9) 0.000
C2 0.0513(13) 0.0721(15) 0.0351(11) 0.000 -0.0017(9) 0.000
C3 0.0454(12) 0.0565(13) 0.0375(10) 0.000 0.0053(9) 0.000
C4 0.0409(11) 0.0488(11) 0.0356(10) 0.000 0.0065(8) 0.000
C5 0.0399(11) 0.0601(13) 0.0398(11) 0.000 0.0088(8) 0.000
C6 0.0403(12) 0.0745(16) 0.0372(11) 0.000 0.0085(9) 0.000
C7 0.0407(12) 0.0787(16) 0.0388(11) 0.000 0.0069(9) 0.000
C8 0.0451(12) 0.0802(17) 0.0364(11) 0.000 0.0075(9) 0.000
C9 0.0437(11) 0.0646(14) 0.0357(10) 0.000 0.0066(8) 0.000
C10 0.0453(11) 0.0540(12) 0.0333(10) 0.000 0.0043(8) 0.000
C11 0.0469(11) 0.0470(11) 0.0374(10) 0.000 0.0026(9) 0.000
C12 0.0506(14) 0.093(2) 0.0437(13) 0.000 -0.0045(11) 0.000
C13 0.071(2) 0.115(6) 0.0359(15) 0.016(2) -0.0032(14) 0.0065(18)
C14 0.069(2) 0.121(6) 0.0340(15) 0.018(2) 0.0062(14) -0.0074(17)
C15 0.0488(13) 0.103(2) 0.0362(11) 0.000 0.0087(10) 0.000
C16 0.0444(12) 0.0626(14) 0.0486(12) 0.000 0.0089(9) 0.000
C17 0.0879(16) 0.113(2) 0.0838(15) 0.0131(14) 0.0331(12) -0.0305(14)

loop_
_atom_type_symbol
_atom_type_description
_atom_type_scat_dispersion_real
_atom_type_scat_dispersion_imag
_atom_type_scat_source
C C 0.0033 0.0016 'International Tables Vol C Tables 4.2.6.8 and 6.1.1.4'
H H 0.0000 0.0000 'International Tables Vol C Tables 4.2.6.8 and 6.1.1.4'
O O 0.0106 0.0060 'International Tables Vol C Tables 4.2.6.8 and 6.1.1.4'
S S 0.1246 0.1234 'International Tables Vol C Tables 4.2.6.8 and 6.1.1.4'

loop_
_geom_angle_atom_site_label_1
_geom_angle_atom_site_label_2
_geom_angle_atom_site_label_3
_geom_angle_site_symmetry_1
_geom_angle_site_symmetry_3
_geom_angle
C1 S1 C4 . . 91.89(10)
C2 C1 S1 . . 112.24(18)
C2 C1 H1 . . 123.9
S1 C1 H1 . . 123.9
C1 C2 C3 . . 113.3(2)
C1 C2 H2 . . 123.3
C3 C2 H2 . . 123.3
C4 C3 C2 . . 111.63(19)
C4 C3 H3 . . 124.2
C2 C3 H3 . . 124.2
C3 C4 C5 . . 126.24(19)
C3 C4 S1 . . 110.90(16)
C5 C4 S1 . . 122.86(16)
C6 C5 C4 . . 127.5(2)
C6 C5 H5 . . 116.2
C4 C5 H5 . . 116.2
C5 C6 C7 . . 121.74(19)
C5 C6 H6 . . 119.1
C7 C6 H6 . . 119.1
O1 C7 C6 . . 121.0(2)
O1 C7 C8 . . 121.6(2)
C6 C7 C8 . . 117.42(19)
C9 C8 C7 . . 120.7(2)
C9 C8 H8 . . 119.6
C7 C8 H8 . . 119.6
C8 C9 C10 . . 132.8(2)
C8 C9 H9 . . 113.6
C10 C9 H9 . . 113.6
C11 C10 C9 . . 118.22(19)
C11 C10 C15 . . 122.08(19)
C9 C10 C15 . . 119.7(2)
C10 C11 C12 . . 123.5(2)
C10 C11 C16 . . 124.87(19)
C12 C11 C16 . . 111.65(19)
C11 C12 C13 . . 112.1(2)
C11 C12 C13 . 4_565 112.1(2)
C13 C12 C13 . 4_565 32.2(4)
C11 C12 H12A . . 109.2(14)
C13 C12 H12A . . 122.5(13)
C13 C12 H12A 4_565 . 95.3(13)
C13 C13 C14 4_565 4_565 90.1(3)
C13 C13 C14 4_565 . 54.9(3)
C14 C13 C14 4_565 . 35.2(5)
C13 C13 C12 4_565 . 73.90(18)
C14 C13 C12 4_565 . 122.3(3)
C14 C13 C12 . . 106.1(3)
C13 C13 H13A 4_565 . 64.1(7)
C14 C13 H13A 4_565 . 119(2)
C14 C13 H13A . . 98.3(16)
C12 C13 H13A . . 103(2)
C13 C13 H13B 4_565 . 158(3)
C14 C13 H13B 4_565 . 68(3)
C14 C13 H13B . . 103(3)
C12 C13 H13B . . 118(2)
H13A C13 H13B . . 125(3)
C14 C14 C13 4_565 4_565 89.9(3)
C14 C14 C13 4_565 . 54.9(3)
C13 C14 C13 4_565 . 35.0(4)
C14 C14 C15 4_565 . 74.18(19)
C13 C14 C15 4_565 . 126.7(3)
C13 C14 C15 . . 109.5(3)
C14 C14 H14A 4_565 . 64.9(6)
C13 C14 H14A 4_565 . 115(2)
C13 C14 H14A . . 96.0(16)
C15 C14 H14A . . 103(2)
C14 C14 H14B 4_565 . 175(4)
C13 C14 H14B 4_565 . 86(4)
C13 C14 H14B . . 121(4)
C15 C14 H14B . . 106(4)
H14A C14 H14B . . 119(4)
C17 C15 C17 . 4_565 109.3(3)
C17 C15 C10 . . 110.80(14)
C17 C15 C10 4_565 . 110.80(14)
C17 C15 C14 . 4_565 121.7(2)
C17 C15 C14 4_565 4_565 94.6(2)
C10 C15 C14 . 4_565 108.4(2)
C17 C15 C14 . . 94.6(2)
C17 C15 C14 4_565 . 121.7(2)
C10 C15 C14 . . 108.4(2)
C14 C15 C14 4_565 . 31.6(4)
C11 C16 H16A . . 109.5
C11 C16 H16B . . 109.5
H16A C16 H16B . . 109.5
C11 C16 H16C . . 109.5
H16A C16 H16C . . 109.5
H16B C16 H16C . . 109.5
C15 C17 H17A . . 109.5
C15 C17 H17B . . 109.5
H17A C17 H17B . . 109.5
C15 C17 H17C . . 109.5
H17A C17 H17C . . 109.5
H17B C17 H17C . . 109.5

loop_
_geom_bond_atom_site_label_1
_geom_bond_atom_site_label_2
_geom_bond_site_symmetry_2
_geom_bond_distance
S1 C1 . 1.698(2)
S1 C4 . 1.724(2)
O1 C7 . 1.220(3)
C1 C2 . 1.353(3)
C1 H1 . 0.9300
C2 C3 . 1.411(3)
C2 H2 . 0.9300
C3 C4 . 1.387(3)
C3 H3 . 0.9300
C4 C5 . 1.433(3)
C5 C6 . 1.328(3)
C5 H5 . 0.9300
C6 C7 . 1.465(3)
C6 H6 . 0.9300
C7 C8 . 1.470(3)
C8 C9 . 1.324(3)
C8 H8 . 0.9300
C9 C10 . 1.457(3)
C9 H9 . 0.9300
C10 C11 . 1.346(3)
C10 C15 . 1.542(3)
C11 C12 . 1.499(3)
C11 C16 . 1.511(3)
C12 C13 . 1.543(5)
C12 C13 4_565 1.543(5)
C12 H12A . 0.97(2)
C13 C13 4_565 0.856(10)
C13 C14 4_565 1.222(6)
C13 C14 . 1.494(6)
C13 H13A . 0.979(18)
C13 H13B . 0.994(19)
C14 C14 4_565 0.862(11)
C14 C13 4_565 1.222(6)
C14 C15 . 1.580(4)
C14 H14A . 1.015(18)
C14 H14B . 0.99(2)
C15 C17 . 1.528(3)
C15 C17 4_565 1.528(3)
C15 C14 4_565 1.580(4)
C16 H16A . 0.9600
C16 H16B . 0.9600
C16 H16C . 0.9600
C17 H17A . 0.9600
C17 H17B . 0.9600
C17 H17C . 0.9600

loop_
_geom_torsion_atom_site_label_1
_geom_torsion_atom_site_label_2
_geom_torsion_atom_site_label_3
_geom_torsion_atom_site_label_4
_geom_torsion_site_symmetry_1
_geom_torsion_site_symmetry_4
_geom_torsion
C4 S1 C1 C2 . . 0.0
S1 C1 C2 C3 . . 0.0
C1 C2 C3 C4 . . 0.0
C2 C3 C4 C5 . . 180.0
C2 C3 C4 S1 . . 0.0
C1 S1 C4 C3 . . 0.0
C1 S1 C4 C5 . . 180.0
C3 C4 C5 C6 . . 180.0
S1 C4 C5 C6 . . 0.0
C4 C5 C6 C7 . . 180.0
C5 C6 C7 O1 . . 0.0
C5 C6 C7 C8 . . 180.0
O1 C7 C8 C9 . . 0.0
C6 C7 C8 C9 . . 180.0
C7 C8 C9 C10 . . 180.0
C8 C9 C10 C11 . . 180.0
C8 C9 C10 C15 . . 0.0
C9 C10 C11 C12 . . 180.0
C15 C10 C11 C12 . . 0.0
C9 C10 C11 C16 . . 0.0
C15 C10 C11 C16 . . 180.0
C10 C11 C12 C13 . . -17.4(2)
C16 C11 C12 C13 . . 162.6(2)
C10 C11 C12 C13 . 4_565 17.4(2)
C16 C11 C12 C13 . 4_565 -162.6(2)
C11 C12 C13 C13 . 4_565 96.72(10)
C11 C12 C13 C14 . 4_565 17.1(6)
C13 C12 C13 C14 4_565 4_565 -79.6(5)
C11 C12 C13 C14 . . 51.6(4)
C13 C12 C13 C14 4_565 . -45.1(3)
C13 C13 C14 C14 4_565 4_565 180.0
C12 C13 C14 C14 . 4_565 -123.8(3)
C14 C13 C14 C13 4_565 4_565 180.0
C12 C13 C14 C13 . 4_565 56.2(3)
C13 C13 C14 C15 4_565 . -127.0(4)
C14 C13 C14 C15 4_565 . 53.0(4)
C12 C13 C14 C15 . . -70.7(4)
C11 C10 C15 C17 . . -119.22(17)
C9 C10 C15 C17 . . 60.78(17)
C11 C10 C15 C17 . 4_565 119.22(17)
C9 C10 C15 C17 . 4_565 -60.78(17)
C11 C10 C15 C14 . 4_565 16.7(2)
C9 C10 C15 C14 . 4_565 -163.3(2)
C11 C10 C15 C14 . . -16.7(2)
C9 C10 C15 C14 . . 163.3(2)
C14 C14 C15 C17 4_565 . -150.87(16)
C13 C14 C15 C17 4_565 . 131.5(6)
C13 C14 C15 C17 . . 166.3(3)
C14 C14 C15 C17 4_565 4_565 -34.77(18)
C13 C14 C15 C17 4_565 4_565 -112.4(5)
C13 C14 C15 C17 . 4_565 -77.6(4)
C14 C14 C15 C10 4_565 . 95.42(9)
C13 C14 C15 C10 4_565 . 17.8(6)
C13 C14 C15 C10 . . 52.6(4)
C13 C14 C15 C14 4_565 4_565 -77.6(6)
C13 C14 C15 C14 . 4_565 -42.8(4)
